data_7034307
loop_
_publ_author_name
'Lummis, Paul A.'
'McDonald, Robert'
'Ferguson, Michael J.'
'Rivard, Eric'

_publ_section_title
;
 Synthesis, characterisation, and dehydrocoupling ability of zirconium
 complexes bearing hindered bis(amido)silyl ligands.
;
_journal_issue 15
_journal_name_full 'Dalton transactions (Cambridge, England : 2003)'
_journal_page_first 7009
_journal_page_last 7020
_journal_paper_doi 10.1039/c5dt00306g
_journal_volume 44
_journal_year 2015
_chemical_formula_moiety 'C36 H62 N2 O Si Zr'
_chemical_formula_sum 'C36 H62 N2 O Si Zr'
_chemical_formula_weight 658.19
_chemical_name_systematic
; 
 ? 
;
_space_group_IT_number 14
_symmetry_cell_setting monoclinic
_symmetry_space_group_name_Hall '-P 2ybc'
_symmetry_space_group_name_H-M 'P 1 21/c 1'
_atom_sites_solution_hydrogens geom
_atom_sites_solution_primary direct
_atom_sites_solution_secondary difmap
_audit_creation_method SHELXL-97
_audit_update_record
;
2015-01-12 deposited with the CCDC.
2015-03-06 downloaded from the CCDC.
;
_cell_angle_alpha 90.00
_cell_angle_beta 94.8730(4)
_cell_angle_gamma 90.00
_cell_formula_units_Z 4
_cell_length_a 11.3162(4)
_cell_length_b 13.2629(5)
_cell_length_c 24.9183(9)
_cell_measurement_reflns_used 9193
_cell_measurement_temperature 173(2)
_cell_measurement_theta_max 27.43
_cell_measurement_theta_min 2.25
_cell_volume 3726.4(2)
_computing_cell_refinement 'Bruker SAINT'
_computing_data_collection 'Bruker APEX2'
_computing_data_reduction 'Bruker SAINT'
_computing_molecular_graphics 'Bruker SHELXTL'
_computing_publication_material 'Bruker SHELXTL'
_computing_structure_refinement 'SHELXL-97 (Sheldrick, 2008)'
_computing_structure_solution 'SHELXS-97 (Sheldrick, 2008)'
_diffrn_ambient_temperature 173(2)
_diffrn_measured_fraction_theta_full 0.999
_diffrn_measured_fraction_theta_max 0.999
_diffrn_measurement_device_type 'Bruker APEX-II CCD'
_diffrn_measurement_method '\w scans'
_diffrn_radiation_monochromator graphite
_diffrn_radiation_source 'fine-focus sealed tube'
_diffrn_radiation_type MoK\a
_diffrn_radiation_wavelength 0.71073
_diffrn_reflns_av_R_equivalents 0.0196
_diffrn_reflns_av_sigmaI/netI 0.0153
_diffrn_reflns_limit_h_max 14
_diffrn_reflns_limit_h_min -14
_diffrn_reflns_limit_k_max 17
_diffrn_reflns_limit_k_min -17
_diffrn_reflns_limit_l_max 32
_diffrn_reflns_limit_l_min -32
_diffrn_reflns_number 32860
_diffrn_reflns_theta_full 27.55
_diffrn_reflns_theta_max 27.55
_diffrn_reflns_theta_min 1.64
_exptl_absorpt_coefficient_mu 0.355
_exptl_absorpt_correction_T_max 0.9084
_exptl_absorpt_correction_T_min 0.8883
_exptl_absorpt_correction_type numerical
_exptl_absorpt_process_details 'SADABS (Sheldrick, 2008)'
_exptl_crystal_colour colourless
_exptl_crystal_density_diffrn 1.173
_exptl_crystal_density_method 'not measured'
_exptl_crystal_description fragment
_exptl_crystal_F_000 1416
_exptl_crystal_size_max 0.34
_exptl_crystal_size_mid 0.34
_exptl_crystal_size_min 0.28
_refine_diff_density_max 0.441
_refine_diff_density_min -0.290
_refine_diff_density_rms 0.046
_refine_ls_extinction_method none
_refine_ls_goodness_of_fit_ref 1.040
_refine_ls_hydrogen_treatment constr
_refine_ls_matrix_type full
_refine_ls_number_parameters 376
_refine_ls_number_reflns 8605
_refine_ls_number_restraints 0
_refine_ls_restrained_S_all 1.040
_refine_ls_R_factor_all 0.0333
_refine_ls_R_factor_gt 0.0272
_refine_ls_shift/su_max 0.002
_refine_ls_shift/su_mean 0.000
_refine_ls_structure_factor_coef Fsqd
_refine_ls_weighting_details 'calc w=1/[\s^2^(Fo^2^)+(0.0398P)^2^+1.3611P] where P=(Fo^2^+2Fc^2^)/3'
_refine_ls_weighting_scheme calc
_refine_ls_wR_factor_gt 0.0726
_refine_ls_wR_factor_ref 0.0767
_reflns_number_gt 7457
_reflns_number_total 8605
_reflns_threshold_expression I>2\s(I)
_cod_data_source_file c5dt00306g2.cif
_cod_data_source_block riv1129
_cod_depositor_comments
;
The following automatic conversions were performed:

'_symmetry_cell_setting' value 'Monoclinic' changed to 'monoclinic'
according to
/usr/data/users/saulius/crontab/automatic-downloads/rss-feeds/RSC/lib/dictionaries/cif_core.dic
dictionary named 'cif_core.dic' version 2.4.2 from 2011-04-26.

Automatic conversion script
Id: cif_fix_values 3105 2015-03-04 15:46:00Z robertas 

 Adding full bibliography for 7034303--7034308.cif.
;
_cod_original_sg_symbol_H-M P2(1)/c
_cod_database_code 7034307

loop_
_symmetry_equiv_pos_as_xyz
'x, y, z'
'-x, y+1/2, -z+1/2'
'-x, -y, -z'
'x, -y-1/2, z-1/2'

loop_
_atom_site_label
_atom_site_type_symbol
_atom_site_fract_x
_atom_site_fract_y
_atom_site_fract_z
_atom_site_U_iso_or_equiv
_atom_site_adp_type
_atom_site_occupancy
_atom_site_symmetry_multiplicity
_atom_site_calc_flag
_atom_site_refinement_flags
Zr Zr 0.410614(12) 0.232280(10) 0.406968(5) 0.02621(5) Uani 1 1 d .
Si Si 0.15910(3) 0.22931(3) 0.397592(14) 0.02180(8) Uani 1 1 d .
O O 0.53204(9) 0.11523(8) 0.36947(5) 0.0374(3) Uani 1 1 d .
N1 N 0.26592(10) 0.31935(8) 0.42171(4) 0.0238(2) Uani 1 1 d .
N2 N 0.26363(10) 0.15173(8) 0.37031(4) 0.0235(2) Uani 1 1 d .
C1 C 0.04234(13) 0.28188(11) 0.34674(6) 0.0306(3) Uani 1 1 d .
H1 H 0.0849 0.3243 0.3214 0.037 Uiso 1 1 calc R
C2 C -0.04383(15) 0.35262(14) 0.37340(8) 0.0433(4) Uani 1 1 d .
H2A H -0.0929 0.3889 0.3454 0.052 Uiso 1 1 calc R
H2B H 0.0016 0.4012 0.3965 0.052 Uiso 1 1 calc R
H2C H -0.0949 0.3127 0.3952 0.052 Uiso 1 1 calc R
C3 C -0.02581(15) 0.20097(14) 0.31229(7) 0.0419(4) Uani 1 1 d .
H3A H -0.0819 0.2337 0.2857 0.050 Uiso 1 1 calc R
H3B H -0.0693 0.1574 0.3356 0.050 Uiso 1 1 calc R
H3C H 0.0304 0.1602 0.2937 0.050 Uiso 1 1 calc R
C4 C 0.08629(13) 0.17862(11) 0.45813(6) 0.0302(3) Uani 1 1 d .
H4 H 0.0718 0.2397 0.4802 0.036 Uiso 1 1 calc R
C5 C -0.03529(15) 0.12691(14) 0.44941(7) 0.0429(4) Uani 1 1 d .
H5A H -0.0660 0.1140 0.4844 0.051 Uiso 1 1 calc R
H5B H -0.0270 0.0629 0.4304 0.051 Uiso 1 1 calc R
H5C H -0.0905 0.1708 0.4279 0.051 Uiso 1 1 calc R
C6 C 0.16921(16) 0.11232(12) 0.49533(6) 0.0385(4) Uani 1 1 d .
H6A H 0.1409 0.1109 0.5314 0.046 Uiso 1 1 calc R
H6B H 0.2497 0.1402 0.4974 0.046 Uiso 1 1 calc R
H6C H 0.1699 0.0436 0.4809 0.046 Uiso 1 1 calc R
C7 C 0.54114(16) 0.34984(13) 0.38111(8) 0.0439(4) Uani 1 1 d .
H7A H 0.6223 0.3281 0.3922 0.053 Uiso 1 1 calc R
H7B H 0.5257 0.4146 0.3981 0.053 Uiso 1 1 calc R
H7C H 0.5316 0.3575 0.3419 0.053 Uiso 1 1 calc R
C8 C 0.48828(17) 0.17120(15) 0.48682(7) 0.0471(4) Uani 1 1 d .
H8A H 0.5739 0.1839 0.4907 0.057 Uiso 1 1 calc R
H8B H 0.4737 0.0985 0.4883 0.057 Uiso 1 1 calc R
H8C H 0.4510 0.2047 0.5161 0.057 Uiso 1 1 calc R
C11 C 0.24184(13) 0.41855(10) 0.44120(6) 0.0283(3) Uani 1 1 d .
C12 C 0.23513(15) 0.43609(12) 0.49686(6) 0.0355(3) Uani 1 1 d .
C13 C 0.2103(2) 0.53282(14) 0.51475(8) 0.0524(5) Uani 1 1 d .
H13 H 0.2061 0.5443 0.5522 0.063 Uiso 1 1 calc R
C14 C 0.1919(2) 0.61210(15) 0.47937(9) 0.0661(6) Uani 1 1 d .
H14 H 0.1729 0.6772 0.4921 0.079 Uiso 1 1 calc R
C15 C 0.2011(2) 0.59594(13) 0.42534(8) 0.0564(5) Uani 1 1 d .
H15 H 0.1898 0.6511 0.4011 0.068 Uiso 1 1 calc R
C16 C 0.22669(16) 0.50114(11) 0.40501(7) 0.0368(3) Uani 1 1 d .
C17 C 0.25944(17) 0.35472(12) 0.53909(6) 0.0396(4) Uani 1 1 d .
H17 H 0.2666 0.2891 0.5199 0.048 Uiso 1 1 calc R
C18 C 0.1598(2) 0.34392(18) 0.57662(8) 0.0621(6) Uani 1 1 d .
H18A H 0.1807 0.2911 0.6033 0.075 Uiso 1 1 calc R
H18B H 0.0859 0.3257 0.5555 0.075 Uiso 1 1 calc R
H18C H 0.1491 0.4080 0.5951 0.075 Uiso 1 1 calc R
C19 C 0.3768(2) 0.37443(15) 0.57216(8) 0.0560(5) Uani 1 1 d .
H19A H 0.3892 0.3231 0.6004 0.067 Uiso 1 1 calc R
H19B H 0.3749 0.4413 0.5888 0.067 Uiso 1 1 calc R
H19C H 0.4418 0.3715 0.5486 0.067 Uiso 1 1 calc R
C20 C 0.24199(16) 0.49405(12) 0.34502(6) 0.0398(4) Uani 1 1 d .
H20 H 0.2544 0.4216 0.3359 0.048 Uiso 1 1 calc R
C21 C 0.3515(2) 0.55379(17) 0.33070(9) 0.0611(6) Uani 1 1 d .
H21A H 0.4212 0.5316 0.3537 0.073 Uiso 1 1 calc R
H21B H 0.3383 0.6259 0.3364 0.073 Uiso 1 1 calc R
H21C H 0.3648 0.5420 0.2929 0.073 Uiso 1 1 calc R
C22 C 0.13395(19) 0.53278(15) 0.30957(8) 0.0529(5) Uani 1 1 d .
H22A H 0.0638 0.4935 0.3169 0.064 Uiso 1 1 calc R
H22B H 0.1484 0.5255 0.2715 0.064 Uiso 1 1 calc R
H22C H 0.1207 0.6040 0.3176 0.064 Uiso 1 1 calc R
C31 C 0.25627(12) 0.08970(11) 0.32351(6) 0.0269(3) Uani 1 1 d .
C32 C 0.21163(13) -0.01006(11) 0.32491(6) 0.0330(3) Uani 1 1 d .
C33 C 0.22404(16) -0.07377(14) 0.28120(8) 0.0460(4) Uani 1 1 d .
H33 H 0.1959 -0.1411 0.2825 0.055 Uiso 1 1 calc R
C34 C 0.27585(17) -0.04193(16) 0.23623(8) 0.0514(5) Uani 1 1 d .
H34 H 0.2867 -0.0875 0.2077 0.062 Uiso 1 1 calc R
C35 C 0.31174(17) 0.05680(16) 0.23313(7) 0.0465(4) Uani 1 1 d .
H35 H 0.3438 0.0797 0.2013 0.056 Uiso 1 1 calc R
C36 C 0.30224(14) 0.12436(13) 0.27563(6) 0.0338(3) Uani 1 1 d .
C37 C 0.15218(15) -0.04946(12) 0.37290(7) 0.0392(4) Uani 1 1 d .
H37 H 0.1324 0.0102 0.3950 0.047 Uiso 1 1 calc R
C38 C 0.03555(19) -0.10372(17) 0.35587(11) 0.0659(6) Uani 1 1 d .
H38A H -0.0151 -0.0597 0.3322 0.079 Uiso 1 1 calc R
H38B H -0.0052 -0.1203 0.3879 0.079 Uiso 1 1 calc R
H38C H 0.0522 -0.1659 0.3366 0.079 Uiso 1 1 calc R
C39 C 0.2338(2) -0.11732(16) 0.40888(10) 0.0634(6) Uani 1 1 d .
H39A H 0.3084 -0.0819 0.4190 0.076 Uiso 1 1 calc R
H39B H 0.2503 -0.1792 0.3893 0.076 Uiso 1 1 calc R
H39C H 0.1952 -0.1345 0.4414 0.076 Uiso 1 1 calc R
C40 C 0.33593(17) 0.23347(14) 0.26724(7) 0.0421(4) Uani 1 1 d .
H40 H 0.3393 0.2677 0.3031 0.051 Uiso 1 1 calc R
C41 C 0.4575(2) 0.24668(18) 0.24512(9) 0.0606(6) Uani 1 1 d .
H41A H 0.5183 0.2129 0.2691 0.073 Uiso 1 1 calc R
H41B H 0.4762 0.3187 0.2431 0.073 Uiso 1 1 calc R
H41C H 0.4556 0.2169 0.2091 0.073 Uiso 1 1 calc R
C42 C 0.2396(2) 0.28585(17) 0.23027(8) 0.0582(5) Uani 1 1 d .
H42A H 0.1627 0.2779 0.2451 0.070 Uiso 1 1 calc R
H42B H 0.2362 0.2554 0.1943 0.070 Uiso 1 1 calc R
H42C H 0.2584 0.3577 0.2277 0.070 Uiso 1 1 calc R
C51 C 0.50692(16) 0.00701(13) 0.37017(10) 0.0511(5) Uani 1 1 d .
H51A H 0.4650 -0.0144 0.3355 0.061 Uiso 1 1 calc R
H51B H 0.4566 -0.0094 0.3996 0.061 Uiso 1 1 calc R
C52 C 0.62312(17) -0.04436(16) 0.37885(9) 0.0546(5) Uani 1 1 d .
H52A H 0.6211 -0.1113 0.3612 0.066 Uiso 1 1 calc R
H52B H 0.6471 -0.0528 0.4177 0.066 Uiso 1 1 calc R
C53 C 0.70509(18) 0.02616(16) 0.35313(11) 0.0613(6) Uani 1 1 d .
H53A H 0.7016 0.0153 0.3137 0.074 Uiso 1 1 calc R
H53B H 0.7879 0.0172 0.3686 0.074 Uiso 1 1 calc R
C54 C 0.65928(15) 0.12877(16) 0.36598(10) 0.0549(5) Uani 1 1 d .
H54A H 0.6979 0.1537 0.4006 0.066 Uiso 1 1 calc R
H54B H 0.6743 0.1775 0.3372 0.066 Uiso 1 1 calc R

loop_
_atom_site_aniso_label
_atom_site_aniso_U_11
_atom_site_aniso_U_22
_atom_site_aniso_U_33
_atom_site_aniso_U_23
_atom_site_aniso_U_13
_atom_site_aniso_U_12
Zr 0.02208(8) 0.02635(8) 0.02963(8) -0.00256(5) -0.00121(5) -0.00298(5)
Si 0.02224(18) 0.02098(17) 0.02195(17) -0.00150(13) 0.00061(13) -0.00158(13)
O 0.0224(5) 0.0364(6) 0.0535(7) -0.0061(5) 0.0037(5) -0.0007(4)
N1 0.0282(6) 0.0202(5) 0.0226(5) -0.0006(4) 0.0002(4) -0.0031(4)
N2 0.0237(6) 0.0230(5) 0.0235(5) -0.0036(4) 0.0006(4) -0.0013(4)
C1 0.0273(7) 0.0323(8) 0.0313(7) -0.0014(6) -0.0040(6) 0.0016(6)
C2 0.0349(9) 0.0419(9) 0.0519(10) -0.0041(8) -0.0034(7) 0.0107(7)
C3 0.0326(8) 0.0502(10) 0.0403(9) -0.0094(8) -0.0112(7) 0.0001(7)
C4 0.0326(8) 0.0300(7) 0.0290(7) -0.0022(6) 0.0078(6) -0.0061(6)
C5 0.0370(9) 0.0444(9) 0.0491(10) -0.0031(8) 0.0145(7) -0.0123(7)
C6 0.0521(10) 0.0339(8) 0.0298(7) 0.0050(6) 0.0046(7) -0.0085(7)
C7 0.0384(9) 0.0323(8) 0.0612(11) -0.0089(8) 0.0058(8) -0.0128(7)
C8 0.0429(10) 0.0551(11) 0.0411(9) 0.0002(8) -0.0097(7) 0.0091(8)
C11 0.0321(7) 0.0215(6) 0.0306(7) -0.0033(5) -0.0012(6) -0.0017(5)
C12 0.0457(9) 0.0293(8) 0.0308(7) -0.0049(6) -0.0009(6) -0.0009(7)
C13 0.0803(14) 0.0373(9) 0.0393(9) -0.0131(7) 0.0021(9) 0.0073(9)
C14 0.111(2) 0.0297(9) 0.0566(12) -0.0123(8) 0.0012(12) 0.0164(11)
C15 0.0924(16) 0.0244(8) 0.0509(11) 0.0021(7) -0.0027(10) 0.0074(9)
C16 0.0477(9) 0.0243(7) 0.0376(8) 0.0009(6) -0.0012(7) -0.0013(6)
C17 0.0587(11) 0.0332(8) 0.0259(7) -0.0050(6) -0.0031(7) -0.0048(7)
C18 0.0898(17) 0.0636(13) 0.0346(9) -0.0073(9) 0.0153(10) -0.0152(12)
C19 0.0732(14) 0.0461(10) 0.0446(10) -0.0070(8) -0.0200(9) -0.0038(10)
C20 0.0544(10) 0.0293(8) 0.0349(8) 0.0080(6) -0.0003(7) -0.0028(7)
C21 0.0695(14) 0.0535(12) 0.0605(13) 0.0181(10) 0.0059(10) -0.0142(10)
C22 0.0692(13) 0.0433(10) 0.0443(10) 0.0131(8) -0.0070(9) 0.0047(9)
C31 0.0228(6) 0.0296(7) 0.0276(7) -0.0062(5) -0.0023(5) 0.0026(5)
C32 0.0256(7) 0.0312(7) 0.0416(8) -0.0119(6) -0.0008(6) -0.0002(6)
C33 0.0376(9) 0.0402(9) 0.0595(11) -0.0257(8) -0.0001(8) -0.0025(7)
C34 0.0440(10) 0.0634(12) 0.0463(10) -0.0334(9) 0.0013(8) 0.0028(9)
C35 0.0467(10) 0.0637(12) 0.0293(8) -0.0142(8) 0.0037(7) 0.0026(9)
C36 0.0323(8) 0.0421(9) 0.0264(7) -0.0048(6) -0.0006(6) 0.0024(6)
C37 0.0368(9) 0.0256(7) 0.0559(10) -0.0090(7) 0.0089(7) -0.0076(6)
C38 0.0453(11) 0.0603(13) 0.0949(17) -0.0309(12) 0.0223(11) -0.0227(10)
C39 0.0620(13) 0.0468(11) 0.0839(16) 0.0220(11) 0.0208(12) 0.0010(10)
C40 0.0547(11) 0.0467(10) 0.0262(7) 0.0022(7) 0.0103(7) -0.0017(8)
C41 0.0603(13) 0.0733(14) 0.0502(12) 0.0046(10) 0.0170(10) -0.0133(11)
C42 0.0747(15) 0.0626(13) 0.0386(10) 0.0142(9) 0.0124(9) 0.0127(11)
C51 0.0331(9) 0.0354(9) 0.0850(14) -0.0035(9) 0.0062(9) 0.0019(7)
C52 0.0452(11) 0.0539(11) 0.0647(13) 0.0031(10) 0.0045(9) 0.0125(9)
C53 0.0360(10) 0.0576(12) 0.0924(17) -0.0142(11) 0.0170(10) 0.0032(9)
C54 0.0243(8) 0.0548(11) 0.0867(15) -0.0107(10) 0.0114(9) -0.0024(8)

loop_
_atom_type_symbol
_atom_type_description
_atom_type_scat_dispersion_real
_atom_type_scat_dispersion_imag
_atom_type_scat_source
C C 0.0033 0.0016 'International Tables Vol C Tables 4.2.6.8 and 6.1.1.4'
H H 0.0000 0.0000 'International Tables Vol C Tables 4.2.6.8 and 6.1.1.4'
N N 0.0061 0.0033 'International Tables Vol C Tables 4.2.6.8 and 6.1.1.4'
O O 0.0106 0.0060 'International Tables Vol C Tables 4.2.6.8 and 6.1.1.4'
Si Si 0.0817 0.0704 'International Tables Vol C Tables 4.2.6.8 and 6.1.1.4'
Zr Zr -2.9673 0.5597 'International Tables Vol C Tables 4.2.6.8 and 6.1.1.4'

loop_
_geom_angle_atom_site_label_1
_geom_angle_atom_site_label_2
_geom_angle_atom_site_label_3
_geom_angle
N1 Zr N2 75.69(4)
N1 Zr C8 107.44(6)
N2 Zr C8 115.60(6)
N1 Zr C7 102.17(6)
N2 Zr C7 136.69(6)
C8 Zr C7 106.37(7)
N1 Zr O 162.24(4)
N2 Zr O 87.65(4)
C8 Zr O 85.14(6)
C7 Zr O 85.62(5)
N1 Zr Si 38.37(3)
N2 Zr Si 37.95(3)
C8 Zr Si 112.37(5)
C7 Zr Si 131.03(5)
O Zr Si 125.57(3)
N2 Si N1 93.67(5)
N2 Si C1 114.52(6)
N1 Si C1 113.50(6)
N2 Si C4 116.96(6)
N1 Si C4 107.39(6)
C1 Si C4 109.74(7)
N2 Si Zr 48.15(4)
N1 Si Zr 46.38(4)
C1 Si Zr 133.74(5)
C4 Si Zr 116.03(5)
C54 O C51 108.34(13)
C54 O Zr 124.18(10)
C51 O Zr 121.92(10)
C11 N1 Si 126.14(10)
C11 N1 Zr 138.55(9)
Si N1 Zr 95.25(5)
C31 N2 Si 131.61(9)
C31 N2 Zr 129.35(9)
Si N2 Zr 93.89(5)
C3 C1 C2 111.02(13)
C3 C1 Si 113.97(11)
C2 C1 Si 111.60(11)
C5 C4 C6 108.86(13)
C5 C4 Si 119.26(11)
C6 C4 Si 113.38(11)
C12 C11 C16 118.82(13)
C12 C11 N1 120.63(13)
C16 C11 N1 120.54(13)
C13 C12 C11 119.59(15)
C13 C12 C17 117.55(14)
C11 C12 C17 122.80(14)
C14 C13 C12 121.44(17)
C15 C14 C13 119.18(17)
C14 C15 C16 122.07(17)
C15 C16 C11 118.84(15)
C15 C16 C20 117.16(15)
C11 C16 C20 123.94(14)
C12 C17 C19 110.58(15)
C12 C17 C18 113.01(16)
C19 C17 C18 109.79(16)
C16 C20 C22 113.15(16)
C16 C20 C21 110.92(15)
C22 C20 C21 108.19(15)
C32 C31 C36 118.70(13)
C32 C31 N2 121.01(13)
C36 C31 N2 120.12(13)
C33 C32 C31 119.10(15)
C33 C32 C37 119.24(15)
C31 C32 C37 121.65(13)
C34 C33 C32 121.91(17)
C33 C34 C35 119.13(15)
C34 C35 C36 121.71(17)
C35 C36 C31 119.13(16)
C35 C36 C40 118.10(15)
C31 C36 C40 122.69(13)
C32 C37 C39 112.36(15)
C32 C37 C38 111.94(16)
C39 C37 C38 110.51(17)
C36 C40 C42 109.96(16)
C36 C40 C41 113.72(16)
C42 C40 C41 110.23(16)
O C51 C52 106.38(15)
C51 C52 C53 102.98(17)
C52 C53 C54 103.71(16)
O C54 C53 105.15(15)

loop_
_geom_bond_atom_site_label_1
_geom_bond_atom_site_label_2
_geom_bond_distance
Zr N1 2.0620(12)
Zr N2 2.1176(11)
Zr C8 2.2562(17)
Zr C7 2.2780(16)
Zr O 2.3215(11)
Zr Si 2.8362(4)
Si N2 1.7484(12)
Si N1 1.7679(12)
Si C1 1.8849(15)
Si C4 1.9019(15)
O C54 1.4610(19)
O C51 1.464(2)
N1 C11 1.4364(17)
N2 C31 1.4238(17)
C1 C3 1.540(2)
C1 C2 1.543(2)
C4 C5 1.536(2)
C4 C6 1.538(2)
C11 C12 1.415(2)
C11 C16 1.420(2)
C12 C13 1.395(2)
C12 C17 1.516(2)
C13 C14 1.377(3)
C14 C15 1.376(3)
C15 C16 1.395(2)
C16 C20 1.522(2)
C17 C19 1.525(3)
C17 C18 1.531(3)
C20 C22 1.535(2)
C20 C21 1.538(3)
C31 C32 1.418(2)
C31 C36 1.418(2)
C32 C33 1.395(2)
C32 C37 1.514(2)
C33 C34 1.374(3)
C34 C35 1.375(3)
C35 C36 1.398(2)
C36 C40 1.516(2)
C37 C39 1.525(3)
C37 C38 1.531(2)
C40 C42 1.533(3)
C40 C41 1.535(3)
C51 C52 1.480(3)
C52 C53 1.499(3)
C53 C54 1.501(3)

loop_
_geom_torsion_atom_site_label_1
_geom_torsion_atom_site_label_2
_geom_torsion_atom_site_label_3
_geom_torsion_atom_site_label_4
_geom_torsion
N1 Zr Si N2 166.46(7)
C8 Zr Si N2 -103.42(7)
C7 Zr Si N2 116.92(8)
O Zr Si N2 -2.94(6)
N2 Zr Si N1 -166.46(7)
C8 Zr Si N1 90.12(7)
C7 Zr Si N1 -49.54(8)
O Zr Si N1 -169.40(6)
N1 Zr Si C1 81.39(8)
N2 Zr Si C1 -85.07(8)
C8 Zr Si C1 171.51(8)
C7 Zr Si C1 31.85(9)
O Zr Si C1 -88.01(8)
N1 Zr Si C4 -89.66(7)
N2 Zr Si C4 103.88(7)
C8 Zr Si C4 0.46(8)
C7 Zr Si C4 -139.20(8)
O Zr Si C4 100.94(6)
N1 Zr O C54 145.64(16)
N2 Zr O C54 165.81(14)
C8 Zr O C54 -78.25(15)
C7 Zr O C54 28.62(15)
Si Zr O C54 167.62(13)
N1 Zr O C51 -63.8(2)
N2 Zr O C51 -43.59(13)
C8 Zr O C51 72.35(14)
C7 Zr O C51 179.22(14)
Si Zr O C51 -41.78(14)
N2 Si N1 C11 167.46(11)
C1 Si N1 C11 48.68(13)
C4 Si N1 C11 -72.79(12)
Zr Si N1 C11 177.52(14)
N2 Si N1 Zr -10.06(5)
C1 Si N1 Zr -128.84(6)
C4 Si N1 Zr 109.68(6)
N2 Zr N1 C11 -168.43(14)
C8 Zr N1 C11 78.78(15)
C7 Zr N1 C11 -32.93(15)
O Zr N1 C11 -147.61(14)
Si Zr N1 C11 -176.98(16)
N2 Zr N1 Si 8.55(5)
C8 Zr N1 Si -104.24(7)
C7 Zr N1 Si 144.05(6)
O Zr N1 Si 29.37(16)
N1 Si N2 C31 -145.78(13)
C1 Si N2 C31 -27.85(15)
C4 Si N2 C31 102.58(13)
Zr Si N2 C31 -155.56(15)
N1 Si N2 Zr 9.78(5)
C1 Si N2 Zr 127.71(6)
C4 Si N2 Zr -101.86(6)
N1 Zr N2 C31 147.80(12)
C8 Zr N2 C31 -109.45(12)
C7 Zr N2 C31 55.12(15)
O Zr N2 C31 -25.97(12)
Si Zr N2 C31 156.42(14)
N1 Zr N2 Si -8.63(5)
C8 Zr N2 Si 94.13(7)
C7 Zr N2 Si -101.30(8)
O Zr N2 Si 177.60(5)
N2 Si C1 C3 55.39(14)
N1 Si C1 C3 161.36(11)
C4 Si C1 C3 -78.49(13)
Zr Si C1 C3 110.05(12)
N2 Si C1 C2 -177.87(11)
N1 Si C1 C2 -71.90(13)
C4 Si C1 C2 48.25(13)
Zr Si C1 C2 -123.21(11)
N2 Si C4 C5 -96.50(13)
N1 Si C4 C5 159.93(12)
C1 Si C4 C5 36.13(14)
Zr Si C4 C5 -150.73(11)
N2 Si C4 C6 33.73(13)
N1 Si C4 C6 -69.84(12)
C1 Si C4 C6 166.36(10)
Zr Si C4 C6 -20.50(12)
Si N1 C11 C12 94.28(16)
Zr N1 C11 C12 -89.45(18)
Si N1 C11 C16 -86.98(16)
Zr N1 C11 C16 89.29(18)
C16 C11 C12 C13 2.0(3)
N1 C11 C12 C13 -179.28(16)
C16 C11 C12 C17 -175.14(16)
N1 C11 C12 C17 3.6(2)
C11 C12 C13 C14 0.1(3)
C17 C12 C13 C14 177.4(2)
C12 C13 C14 C15 -1.7(4)
C13 C14 C15 C16 1.2(4)
C14 C15 C16 C11 0.9(3)
C14 C15 C16 C20 -176.4(2)
C12 C11 C16 C15 -2.5(3)
N1 C11 C16 C15 178.77(17)
C12 C11 C16 C20 174.70(16)
N1 C11 C16 C20 -4.1(2)
C13 C12 C17 C19 -68.6(2)
C11 C12 C17 C19 108.57(18)
C13 C12 C17 C18 55.0(2)
C11 C12 C17 C18 -127.90(17)
C15 C16 C20 C22 -56.5(2)
C11 C16 C20 C22 126.30(18)
C15 C16 C20 C21 65.3(2)
C11 C16 C20 C21 -111.91(19)
Si N2 C31 C32 -84.92(17)
Zr N2 C31 C32 127.34(12)
Si N2 C31 C36 99.96(15)
Zr N2 C31 C36 -47.78(18)
C36 C31 C32 C33 5.8(2)
N2 C31 C32 C33 -169.42(14)
C36 C31 C32 C37 -174.97(14)
N2 C31 C32 C37 9.8(2)
C31 C32 C33 C34 -1.5(3)
C37 C32 C33 C34 179.17(17)
C32 C33 C34 C35 -3.0(3)
C33 C34 C35 C36 3.2(3)
C34 C35 C36 C31 1.1(3)
C34 C35 C36 C40 -175.80(17)
C32 C31 C36 C35 -5.5(2)
N2 C31 C36 C35 169.69(14)
C32 C31 C36 C40 171.20(15)
N2 C31 C36 C40 -13.6(2)
C33 C32 C37 C39 77.1(2)
C31 C32 C37 C39 -102.19(18)
C33 C32 C37 C38 -48.0(2)
C31 C32 C37 C38 132.77(16)
C35 C36 C40 C42 74.0(2)
C31 C36 C40 C42 -102.80(17)
C35 C36 C40 C41 -50.2(2)
C31 C36 C40 C41 133.05(17)
C54 O C51 C52 11.9(2)
Zr O C51 C52 -142.79(13)
O C51 C52 C53 -30.2(2)
C51 C52 C53 C54 36.8(2)
C51 O C54 C53 11.4(2)
Zr O C54 C53 165.36(14)
C52 C53 C54 O -29.9(2)
